data_4062558
loop_
_publ_author_name
'Speiser Fredy'
'Braunstein Pierre'
'Saussine Lucien'

_publ_section_title
;
New nickel ethylene oligomerization catalysts bearing bidentate
P,N-phosphinopyridine ligands
;
_journal_name_full Organometallics
_journal_paper_doi 10.1021/om034198i
_journal_year 2004
_chemical_formula_moiety 'C20 H20 Cl2 N Ni P, 0.5(C H2 Cl2)'
_chemical_formula_sum 'C20.5 H21 Cl3 N Ni P'
_chemical_formula_weight 477.41
_space_group_IT_number 96
_symmetry_cell_setting tetragonal
_symmetry_space_group_name_Hall 'P 4nw 2abw'
_symmetry_space_group_name_H-M 'P 43 21 2'
_cell_angle_alpha 90.000
_cell_angle_beta 90.000
_cell_angle_gamma 90.000
_cell_formula_units_Z 8
_cell_length_a 9.209(5)
_cell_length_b 9.209(5)
_cell_length_c 50.400(5)
_cell_measurement_temperature 173(2)
_cell_volume 4274(3)
_diffrn_ambient_temperature 173(2)
_exptl_crystal_density_diffrn 1.484
_cod_original_formula_sum 'C20.50 H21 Cl3 N Ni P'
_cod_database_code 4062558

loop_
_symmetry_equiv_pos_as_xyz
'x, y, z'
'-x, -y, z+1/2'
'x+1/2, -y+1/2, -z+1/4'
'-x+1/2, y+1/2, -z+3/4'
'-y, -x, -z+1/2'
'y, x, -z'
'y+1/2, -x+1/2, z+1/4'
'-y+1/2, x+1/2, z+3/4'

loop_
_atom_site_label
_atom_site_type_symbol
_atom_site_fract_x
_atom_site_fract_y
_atom_site_fract_z
_atom_site_U_iso_or_equiv
_atom_site_adp_type
_atom_site_occupancy
_atom_site_symmetry_multiplicity
_atom_site_calc_flag
_atom_site_refinement_flags
_atom_site_disorder_assembly
_atom_site_disorder_group
Ni1 Ni 0.57588(5) -0.00946(4) 0.302113(9) 0.02487(12) Uani 1 1 d . . .
Cl1 Cl 0.47831(10) -0.20266(9) 0.319004(19) 0.0355(2) Uani 1 1 d . . .
Cl2 Cl 0.71407(11) -0.14010(10) 0.274992(19) 0.0383(2) Uani 1 1 d . . .
P1 P 0.43905(9) 0.11593(9) 0.327311(18) 0.02354(19) Uani 1 1 d . . .
N1 N 0.6581(3) 0.1792(3) 0.29300(5) 0.0271(7) Uani 1 1 d . . .
C1 C 0.5275(3) 0.1399(3) 0.35912(7) 0.0254(7) Uani 1 1 d . . .
C2 C 0.4951(4) 0.0416(4) 0.37936(7) 0.0340(8) Uani 1 1 d . . .
C3 C 0.5697(4) 0.0473(4) 0.40323(8) 0.0424(10) Uani 1 1 d . . .
C4 C 0.6759(4) 0.1516(4) 0.40724(7) 0.0364(9) Uani 1 1 d . . .
C5 C 0.7094(4) 0.2472(4) 0.38701(8) 0.0325(9) Uani 1 1 d . . .
C6 C 0.6377(4) 0.2422(4) 0.36309(7) 0.0286(8) Uani 1 1 d . . .
C7 C 0.2518(3) 0.0747(4) 0.33458(7) 0.0287(8) Uani 1 1 d . . .
C8 C 0.1842(4) 0.1429(4) 0.35594(8) 0.0334(9) Uani 1 1 d . . .
C9 C 0.0358(4) 0.1269(4) 0.35967(8) 0.0395(10) Uani 1 1 d . . .
C10 C -0.0442(4) 0.0436(4) 0.34222(9) 0.0431(11) Uani 1 1 d . . .
C11 C 0.0227(4) -0.0276(4) 0.32149(9) 0.0436(11) Uani 1 1 d . . .
C12 C 0.1707(4) -0.0118(4) 0.31743(7) 0.0334(9) Uani 1 1 d . . .
C13 C 0.4335(4) 0.2906(3) 0.30856(7) 0.0279(8) Uani 1 1 d . . .
C14 C 0.3807(4) 0.4196(4) 0.32501(8) 0.0356(9) Uani 1 1 d . . .
C15 C 0.3278(4) 0.2675(4) 0.28483(8) 0.0364(9) Uani 1 1 d . . .
C16 C 0.5849(4) 0.3049(3) 0.29751(7) 0.0266(8) Uani 1 1 d . . .
C17 C 0.6439(4) 0.4396(4) 0.29154(7) 0.0307(8) Uani 1 1 d . . .
C18 C 0.7824(4) 0.4469(4) 0.28111(7) 0.0349(9) Uani 1 1 d . . .
C19 C 0.8597(4) 0.3223(4) 0.27723(7) 0.0359(9) Uani 1 1 d . . .
C20 C 0.7957(4) 0.1908(4) 0.28331(7) 0.0332(9) Uani 1 1 d . . .
Cl3 Cl 0.3097(3) -0.1251(2) 0.23462(5) 0.1601(11) Uani 1 1 d . . .
C21 C 0.2908(7) -0.2908(7) 0.2500 0.086(2) Uani 1 2 d S . .
H1 H 0.4219 -0.0308 0.3768 0.046 Uiso 1 1 d . . .
H2 H 0.5484 -0.0204 0.4170 0.058 Uiso 1 1 d . . .
H3 H 0.7248 0.1575 0.4239 0.049 Uiso 1 1 d . . .
H4 H 0.7848 0.3170 0.3901 0.043 Uiso 1 1 d . . .
H5 H 0.6644 0.3093 0.3487 0.044 Uiso 1 1 d . . .
H6 H 0.2418 0.1996 0.3684 0.044 Uiso 1 1 d . . .
H7 H -0.0122 0.1727 0.3748 0.051 Uiso 1 1 d . . .
H8 H -0.1486 0.0378 0.3448 0.056 Uiso 1 1 d . . .
H9 H -0.0333 -0.0885 0.3097 0.061 Uiso 1 1 d . . .
H10 H 0.2166 -0.0628 0.3027 0.045 Uiso 1 1 d . . .
H11 H 0.4443 0.4340 0.3398 0.047 Uiso 1 1 d . . .
H12 H 0.3792 0.5049 0.3146 0.047 Uiso 1 1 d . . .
H13 H 0.2851 0.4012 0.3317 0.047 Uiso 1 1 d . . .
H14 H 0.3595 0.1872 0.2743 0.049 Uiso 1 1 d . . .
H15 H 0.2320 0.2485 0.2910 0.049 Uiso 1 1 d . . .
H16 H 0.3261 0.3523 0.2739 0.049 Uiso 1 1 d . . .
H17 H 0.5860 0.5258 0.2944 0.042 Uiso 1 1 d . . .
H18 H 0.8252 0.5404 0.2768 0.048 Uiso 1 1 d . . .
H19 H 0.9575 0.3262 0.2706 0.045 Uiso 1 1 d . . .
H20 H 0.8485 0.1018 0.2801 0.045 Uiso 1 1 d . . .
H21 H 0.3686 -0.3048 0.2630 0.100 Uiso 0.50 1 d P . .
H22 H 0.3048 -0.3686 0.2370 0.100 Uiso 0.50 1 d P . .

loop_
_atom_site_aniso_label
_atom_site_aniso_U_11
_atom_site_aniso_U_22
_atom_site_aniso_U_33
_atom_site_aniso_U_23
_atom_site_aniso_U_13
_atom_site_aniso_U_12
Ni1 0.0297(2) 0.0217(2) 0.0232(2) -0.00151(18) -0.00099(19) 0.00161(17)
Cl1 0.0382(5) 0.0239(4) 0.0443(6) 0.0038(4) -0.0011(4) 0.0009(3)
Cl2 0.0517(6) 0.0310(5) 0.0322(6) -0.0074(4) 0.0060(5) 0.0077(4)
P1 0.0254(4) 0.0213(4) 0.0238(5) -0.0005(4) -0.0011(4) 0.0002(3)
N1 0.0360(16) 0.0259(14) 0.0195(16) -0.0048(12) 0.0007(13) -0.0018(12)
C1 0.0239(16) 0.0279(17) 0.024(2) -0.0029(15) 0.0020(14) 0.0036(13)
C2 0.037(2) 0.033(2) 0.032(2) 0.0020(16) -0.0020(17) -0.0011(16)
C3 0.056(2) 0.047(2) 0.025(2) 0.0093(18) -0.0069(19) 0.003(2)
C4 0.038(2) 0.044(2) 0.027(2) -0.0059(18) -0.0073(17) 0.0080(17)
C5 0.0285(18) 0.038(2) 0.031(2) -0.0054(18) 0.0016(17) 0.0006(16)
C6 0.0262(17) 0.0320(19) 0.028(2) -0.0011(16) 0.0003(16) 0.0009(14)
C7 0.0256(17) 0.0287(17) 0.032(2) 0.0036(17) -0.0019(15) 0.0037(15)
C8 0.0326(19) 0.0300(19) 0.038(2) 0.0044(18) 0.0050(18) 0.0024(15)
C9 0.032(2) 0.040(2) 0.047(3) 0.008(2) 0.0073(19) 0.0022(17)
C10 0.0279(19) 0.037(2) 0.065(3) 0.011(2) 0.007(2) 0.0025(16)
C11 0.035(2) 0.036(2) 0.060(3) 0.007(2) -0.013(2) -0.0034(17)
C12 0.0322(18) 0.0319(19) 0.036(2) 0.0000(18) -0.0073(17) 0.0019(15)
C13 0.0321(18) 0.0237(16) 0.028(2) 0.0062(15) -0.0012(17) -0.0025(15)
C14 0.040(2) 0.0218(16) 0.045(3) 0.0019(17) 0.0061(18) 0.0018(16)
C15 0.040(2) 0.036(2) 0.033(2) 0.0055(18) -0.0105(19) -0.0027(16)
C16 0.0343(19) 0.0256(16) 0.020(2) 0.0002(15) -0.0025(16) -0.0032(15)
C17 0.041(2) 0.0279(18) 0.023(2) -0.0002(16) -0.0010(17) -0.0037(16)
C18 0.047(2) 0.034(2) 0.023(2) -0.0024(17) -0.0005(18) -0.0083(17)
C19 0.040(2) 0.042(2) 0.025(2) 0.0018(18) 0.0008(18) -0.0104(18)
C20 0.036(2) 0.041(2) 0.022(2) -0.0038(17) -0.0001(17) 0.0010(17)
Cl3 0.188(2) 0.1297(16) 0.163(2) 0.0587(15) -0.1034(17) -0.0770(15)
C21 0.094(4) 0.094(4) 0.069(6) -0.022(3) -0.022(3) 0.011(5)

loop_
_geom_bond_atom_site_label_1
_geom_bond_atom_site_label_2
_geom_bond_distance
_geom_bond_site_symmetry_2
_geom_bond_publ_flag
Ni1 N1 1.950(3) . ?
Ni1 P1 2.1294(12) . ?
Ni1 Cl1 2.1674(14) . ?
Ni1 Cl2 2.2215(12) . ?
P1 C7 1.804(3) . ?
P1 C1 1.812(3) . ?
P1 C13 1.866(3) . ?
N1 C16 1.359(4) . ?
N1 C20 1.362(4) . ?
C1 C2 1.396(5) . ?
C1 C6 1.399(5) . ?
C2 C3 1.386(5) . ?
C3 C4 1.386(5) . ?
C4 C5 1.381(5) . ?
C5 C6 1.375(5) . ?
C7 C8 1.393(5) . ?
C7 C12 1.392(5) . ?
C8 C9 1.387(5) . ?
C9 C10 1.380(6) . ?
C10 C11 1.379(6) . ?
C11 C12 1.387(5) . ?
C13 C16 1.507(5) . ?
C13 C14 1.528(5) . ?
C13 C15 1.556(5) . ?
C16 C17 1.387(5) . ?
C17 C18 1.381(5) . ?
C18 C19 1.364(5) . ?
C19 C20 1.382(5) . ?
Cl3 C21 1.720(5) . ?
C21 Cl3 1.720(5) 5 ?
